data_4107415
loop_
_publ_author_name
'Trevor W. Hayton'
'Guang Wu'

_publ_contact_author 'Trevor W. Hayton'
_publ_contact_author_email hayton@chem.ucsb.edu
_publ_section_title
;
 Synthesis, Characterization, and Reactivity of a Uranyl \b-Diketiminate
 Complex
;
_journal_name_full 'Journal of the American Chemical Society'
_journal_page_first 2005
_journal_page_last 2014
_journal_paper_doi 10.1021/ja077538q
_journal_volume 130
_journal_year 2008
_chemical_formula_sum 'C75 H93 F3 N2 O7 P2 S U'
_chemical_formula_weight 1523.54
_chemical_name_systematic
;
 ?
;
_space_group_IT_number 60
_symmetry_cell_setting orthorhombic
_symmetry_space_group_name_Hall '-P 2n 2ab'
_symmetry_space_group_name_H-M 'P b c n'
_atom_sites_solution_hydrogens geom
_atom_sites_solution_primary direct
_atom_sites_solution_secondary difmap
_audit_creation_method SHELXL-97
_cell_angle_alpha 90.00
_cell_angle_beta 90.00
_cell_angle_gamma 90.00
_cell_formula_units_Z 8
_cell_length_a 33.114(5)
_cell_length_b 20.457(3)
_cell_length_c 20.698(3)
_cell_measurement_temperature 150(2)
_cell_volume 14021(4)
_computing_structure_refinement 'SHELXL-97 (Sheldrick, 1997)'
_computing_structure_solution 'SHELXL-97 (Sheldrick, 1997)'
_diffrn_ambient_temperature 150(2)
_diffrn_measured_fraction_theta_full 0.991
_diffrn_measured_fraction_theta_max 0.991
_diffrn_measurement_device_type 'CCD area detector'
_diffrn_measurement_method 'omega scan'
_diffrn_radiation_monochromator graphite
_diffrn_radiation_source 'fine-focus sealed tube'
_diffrn_radiation_type MoK\a
_diffrn_radiation_wavelength 0.71073
_diffrn_reflns_av_R_equivalents 0.1706
_diffrn_reflns_av_sigmaI/netI 0.1964
_diffrn_reflns_limit_h_max 40
_diffrn_reflns_limit_h_min -41
_diffrn_reflns_limit_k_max 25
_diffrn_reflns_limit_k_min -23
_diffrn_reflns_limit_l_max 25
_diffrn_reflns_limit_l_min -25
_diffrn_reflns_number 111954
_diffrn_reflns_theta_full 26.43
_diffrn_reflns_theta_max 26.43
_diffrn_reflns_theta_min 1.17
_exptl_absorpt_coefficient_mu 2.453
_exptl_absorpt_correction_T_max 0.272
_exptl_absorpt_correction_T_min 0.223
_exptl_absorpt_correction_type empirical
_exptl_absorpt_process_details psi-scan
_exptl_crystal_colour brown
_exptl_crystal_density_diffrn 1.444
_exptl_crystal_description rod
_exptl_crystal_F_000 6224
_exptl_crystal_size_max 0.53
_exptl_crystal_size_mid 0.16
_exptl_crystal_size_min 0.16
_refine_diff_density_max 2.107
_refine_diff_density_min -0.777
_refine_diff_density_rms 0.157
_refine_ls_extinction_method none
_refine_ls_goodness_of_fit_ref 0.891
_refine_ls_hydrogen_treatment constr
_refine_ls_matrix_type full
_refine_ls_number_parameters 706
_refine_ls_number_reflns 14303
_refine_ls_number_restraints 15
_refine_ls_restrained_S_all 0.892
_refine_ls_R_factor_all 0.1521
_refine_ls_R_factor_gt 0.0586
_refine_ls_shift/su_max 0.001
_refine_ls_shift/su_mean 0.000
_refine_ls_structure_factor_coef Fsqd
_refine_ls_weighting_details 'calc w=1/[\s^2^(Fo^2^)+(0.0583P)^2^+0.0000P] where P=(Fo^2^+2Fc^2^)/3'
_refine_ls_weighting_scheme calc
_refine_ls_wR_factor_gt 0.1320
_refine_ls_wR_factor_ref 0.1480
_reflns_number_gt 5823
_reflns_number_total 14303
_reflns_threshold_expression >2sigma(I)
_cod_data_source_file ja077538q-file002_4.cif
_cod_data_source_block th195squeeze
_cod_original_cell_volume 14020(3)
_cod_database_code 4107415

loop_
_symmetry_equiv_pos_as_xyz
'x, y, z'
'-x+1/2, -y+1/2, z+1/2'
'-x, y, -z+1/2'
'x+1/2, -y+1/2, -z'
'-x, -y, -z'
'x-1/2, y-1/2, -z-1/2'
'x, -y, z-1/2'
'-x-1/2, y-1/2, z'

loop_
_atom_site_label
_atom_site_type_symbol
_atom_site_fract_x
_atom_site_fract_y
_atom_site_fract_z
_atom_site_U_iso_or_equiv
_atom_site_adp_type
_atom_site_occupancy
_atom_site_symmetry_multiplicity
_atom_site_calc_flag
_atom_site_refinement_flags
C1 C 0.1493(2) 0.2694(4) 0.5848(4) 0.030(2) Uani 1 1 d .
H1A H 0.1605 0.3119 0.5952 0.036 Uiso 1 1 calc R
H1B H 0.1393 0.2504 0.6246 0.036 Uiso 1 1 calc R
C2 C 0.0670(3) 0.3123(5) 0.5775(5) 0.038(3) Uani 1 1 d .
C3 C 0.0286(3) 0.2993(5) 0.5594(5) 0.055(3) Uani 1 1 d .
H3 H 0.0238 0.2740 0.5229 0.066 Uiso 1 1 calc R
C4 C -0.0039(3) 0.3234(7) 0.5950(6) 0.079(4) Uani 1 1 d .
H4 H -0.0302 0.3131 0.5827 0.095 Uiso 1 1 calc R
C5 C 0.0027(4) 0.3627(6) 0.6487(7) 0.077(4) Uani 1 1 d .
H5 H -0.0189 0.3791 0.6723 0.093 Uiso 1 1 calc R
C6 C 0.0414(4) 0.3769(6) 0.6661(6) 0.082(4) Uani 1 1 d .
H6 H 0.0464 0.4046 0.7008 0.098 Uiso 1 1 calc R
C7 C 0.0727(4) 0.3504(6) 0.6325(6) 0.079(4) Uani 1 1 d .
H7 H 0.0989 0.3579 0.6469 0.095 Uiso 1 1 calc R
C8 C 0.1207(3) 0.3418(4) 0.4725(4) 0.032(2) Uani 1 1 d .
C9 C 0.1291(3) 0.4041(5) 0.4904(6) 0.050(3) Uani 1 1 d .
H9 H 0.1267 0.4164 0.5335 0.060 Uiso 1 1 calc R
C10 C 0.1414(3) 0.4496(6) 0.4447(6) 0.065(4) Uani 1 1 d .
H10 H 0.1487 0.4916 0.4574 0.078 Uiso 1 1 calc R
C11 C 0.1428(3) 0.4326(6) 0.3813(6) 0.058(3) Uani 1 1 d .
H11 H 0.1501 0.4635 0.3505 0.069 Uiso 1 1 calc R
C12 C 0.1335(3) 0.3706(5) 0.3626(5) 0.057(3) Uani 1 1 d .
H12 H 0.1344 0.3595 0.3190 0.069 Uiso 1 1 calc R
C13 C 0.1229(3) 0.3244(5) 0.4071(5) 0.048(3) Uani 1 1 d .
H13 H 0.1172 0.2819 0.3941 0.057 Uiso 1 1 calc R
C14 C 0.2247(3) 0.2092(5) 0.6184(4) 0.028(2) Uani 1 1 d .
C15 C 0.2366(3) 0.1471(4) 0.6384(4) 0.035(3) Uani 1 1 d .
H15 H 0.2258 0.1104 0.6183 0.042 Uiso 1 1 calc R
C16 C 0.2641(3) 0.1396(5) 0.6873(4) 0.038(3) Uani 1 1 d .
H16 H 0.2713 0.0980 0.7015 0.046 Uiso 1 1 calc R
C17 C 0.2813(3) 0.1949(5) 0.7158(4) 0.041(3) Uani 1 1 d .
H17 H 0.3005 0.1901 0.7482 0.049 Uiso 1 1 calc R
C18 C 0.2699(3) 0.2565(5) 0.6962(4) 0.042(3) Uani 1 1 d .
H18 H 0.2813 0.2930 0.7159 0.050 Uiso 1 1 calc R
C19 C 0.2420(3) 0.2647(4) 0.6478(4) 0.033(2) Uani 1 1 d .
H19 H 0.2346 0.3064 0.6345 0.040 Uiso 1 1 calc R
C20 C 0.2131(3) 0.2610(5) 0.4886(4) 0.028(2) Uani 1 1 d .
C21 C 0.2205(3) 0.3272(4) 0.4893(4) 0.033(2) Uani 1 1 d .
H21 H 0.2122 0.3522 0.5243 0.040 Uiso 1 1 calc R
C22 C 0.2400(3) 0.3562(5) 0.4389(4) 0.037(3) Uani 1 1 d .
H22 H 0.2462 0.4005 0.4405 0.044 Uiso 1 1 calc R
C23 C 0.2506(3) 0.3197(5) 0.3856(4) 0.040(3) Uani 1 1 d .
H23 H 0.2620 0.3406 0.3501 0.048 Uiso 1 1 calc R
C24 C 0.2446(3) 0.2533(5) 0.3834(5) 0.046(3) Uani 1 1 d .
H24 H 0.2526 0.2291 0.3476 0.055 Uiso 1 1 calc R
C25 C 0.2262(3) 0.2229(5) 0.4366(4) 0.033(2) Uani 1 1 d .
H25 H 0.2228 0.1778 0.4372 0.040 Uiso 1 1 calc R
C26 C 0.0598(3) 0.0131(4) 0.3687(4) 0.029(2) Uani 1 1 d .
C27 C 0.0828(3) -0.0424(4) 0.3800(4) 0.029(2) Uani 1 1 d .
H27 H 0.0713 -0.0817 0.3670 0.035 Uiso 1 1 calc R
C28 C 0.1206(3) -0.0470(4) 0.4079(3) 0.025(2) Uani 1 1 d .
C29 C 0.0222(3) 0.0048(5) 0.3290(4) 0.044(3) Uani 1 1 d .
H29A H 0.0002 -0.0077 0.3565 0.066 Uiso 1 1 calc R
H29B H 0.0266 -0.0285 0.2970 0.066 Uiso 1 1 calc R
H29C H 0.0159 0.0453 0.3079 0.066 Uiso 1 1 calc R
C30 C 0.1406(3) -0.1119(5) 0.4112(4) 0.038(2) Uani 1 1 d .
H30A H 0.1342 -0.1365 0.3731 0.057 Uiso 1 1 calc R
H30B H 0.1311 -0.1351 0.4487 0.057 Uiso 1 1 calc R
H30C H 0.1693 -0.1061 0.4142 0.057 Uiso 1 1 calc R
C31 C 0.0482(3) 0.1292(4) 0.3784(4) 0.033(2) Uani 1 1 d .
C32 C 0.0149(3) 0.1467(5) 0.4190(4) 0.036(3) Uani 1 1 d .
C33 C -0.0027(3) 0.2077(5) 0.4097(5) 0.041(3) Uani 1 1 d .
H33 H -0.0232 0.2209 0.4375 0.050 Uiso 1 1 calc R
C34 C 0.0092(3) 0.2497(5) 0.3606(5) 0.047(3) Uani 1 1 d .
H34 H -0.0034 0.2899 0.3553 0.056 Uiso 1 1 calc R
C35 C 0.0398(3) 0.2312(5) 0.3201(5) 0.040(3) Uani 1 1 d .
H35 H 0.0476 0.2588 0.2867 0.048 Uiso 1 1 calc R
C36 C 0.0593(3) 0.1717(5) 0.3283(4) 0.036(2) Uani 1 1 d .
C37 C -0.0010(3) 0.1006(4) 0.4707(4) 0.039(3) Uani 1 1 d .
H37 H 0.0160 0.0614 0.4712 0.046 Uiso 1 1 calc R
C38 C -0.0004(3) 0.1308(5) 0.5377(4) 0.048(3) Uani 1 1 d .
H38A H 0.0262 0.1469 0.5469 0.071 Uiso 1 1 calc R
H38B H -0.0077 0.0984 0.5691 0.071 Uiso 1 1 calc R
H38C H -0.0194 0.1663 0.5395 0.071 Uiso 1 1 calc R
C39 C -0.0449(3) 0.0797(5) 0.4538(5) 0.053(3) Uani 1 1 d .
H39A H -0.0625 0.1169 0.4569 0.079 Uiso 1 1 calc R
H39B H -0.0537 0.0466 0.4836 0.079 Uiso 1 1 calc R
H39C H -0.0456 0.0627 0.4106 0.079 Uiso 1 1 calc R
C40 C 0.0906(3) 0.1501(5) 0.2782(4) 0.035(2) Uani 1 1 d .
H40 H 0.1066 0.1147 0.2972 0.042 Uiso 1 1 calc R
C41 C 0.0702(3) 0.1240(5) 0.2177(4) 0.052(3) Uani 1 1 d .
H41A H 0.0558 0.0846 0.2280 0.078 Uiso 1 1 calc R
H41B H 0.0903 0.1148 0.1855 0.078 Uiso 1 1 calc R
H41C H 0.0517 0.1561 0.2014 0.078 Uiso 1 1 calc R
C42 C 0.1205(3) 0.2068(5) 0.2587(4) 0.055(3) Uani 1 1 d .
H42A H 0.1055 0.2418 0.2390 0.083 Uiso 1 1 calc R
H42B H 0.1401 0.1904 0.2286 0.083 Uiso 1 1 calc R
H42C H 0.1340 0.2228 0.2966 0.083 Uiso 1 1 calc R
C43 C 0.1807(3) 0.0058(4) 0.4527(4) 0.025(2) Uani 1 1 d .
C44 C 0.1924(3) -0.0076(4) 0.5168(4) 0.031(2) Uani 1 1 d .
C45 C 0.2318(3) 0.0046(4) 0.5330(5) 0.037(2) Uani 1 1 d .
H45 H 0.2405 -0.0054 0.5745 0.044 Uiso 1 1 calc R
C46 C 0.2585(3) 0.0311(5) 0.4902(4) 0.039(3) Uani 1 1 d .
H46 H 0.2844 0.0421 0.5042 0.046 Uiso 1 1 calc R
C47 C 0.2480(3) 0.0419(4) 0.4267(4) 0.035(2) Uani 1 1 d .
H47 H 0.2671 0.0574 0.3974 0.042 Uiso 1 1 calc R
C48 C 0.2090(3) 0.0295(4) 0.4071(4) 0.027(2) Uani 1 1 d .
C49 C 0.1634(3) -0.0393(4) 0.5647(4) 0.032(2) Uani 1 1 d .
H49 H 0.1366 -0.0422 0.5448 0.039 Uiso 1 1 calc R
C50 C 0.1603(3) 0.0003(5) 0.6263(4) 0.041(3) Uani 1 1 d .
H50A H 0.1862 0.0014 0.6473 0.061 Uiso 1 1 calc R
H50B H 0.1408 -0.0194 0.6545 0.061 Uiso 1 1 calc R
H50C H 0.1520 0.0441 0.6161 0.061 Uiso 1 1 calc R
C51 C 0.1783(3) -0.1097(5) 0.5812(4) 0.051(3) Uani 1 1 d .
H51A H 0.2019 -0.1071 0.6079 0.076 Uiso 1 1 calc R
H51B H 0.1847 -0.1325 0.5420 0.076 Uiso 1 1 calc R
H51C H 0.1574 -0.1328 0.6038 0.076 Uiso 1 1 calc R
C52 C 0.1982(3) 0.0344(4) 0.3360(4) 0.036(2) Uani 1 1 d .
H52 H 0.1687 0.0370 0.3328 0.043 Uiso 1 1 calc R
C53 C 0.2158(3) 0.0947(4) 0.3021(4) 0.045(3) Uani 1 1 d .
H53A H 0.2047 0.1336 0.3211 0.068 Uiso 1 1 calc R
H53B H 0.2092 0.0934 0.2570 0.068 Uiso 1 1 calc R
H53C H 0.2446 0.0950 0.3072 0.068 Uiso 1 1 calc R
C54 C 0.2118(3) -0.0276(5) 0.3005(4) 0.043(3) Uani 1 1 d .
H54A H 0.2407 -0.0298 0.3003 0.064 Uiso 1 1 calc R
H54B H 0.2020 -0.0266 0.2569 0.064 Uiso 1 1 calc R
H54C H 0.2011 -0.0653 0.3222 0.064 Uiso 1 1 calc R
C55 C 0.1253(4) 0.2071(8) 0.7528(9) 0.155(7) Uiso 1 1 d D
C56 C 0.1240(4) 0.1500(6) 0.7186(6) 0.079(4) Uiso 1 1 d D
C57 C 0.0845(4) 0.1301(7) 0.6984(6) 0.087(4) Uiso 1 1 d D
C58 C 0.0484(5) 0.1579(10) 0.7143(10) 0.184(9) Uiso 1 1 d D
C59 C 0.0604(6) 0.2137(10) 0.7509(10) 0.166(8) Uiso 1 1 d D
C60 C 0.0941(5) 0.2498(8) 0.7708(8) 0.128(6) Uiso 1 1 d D
C61 C 0.1642(4) 0.2341(6) 0.7680(6) 0.086(4) Uiso 1 1 d D
C62 C 0.1281(5) 0.6771(9) 0.5336(9) 0.157(7) Uiso 1 1 d D
C63 C 0.1632(5) 0.6963(9) 0.5011(8) 0.152(7) Uiso 1 1 d D
C64 C 0.1607(5) 0.6668(9) 0.4398(8) 0.132(6) Uiso 1 1 d D
C65 C 0.1333(5) 0.6262(9) 0.4051(8) 0.138(7) Uiso 1 1 d D
C66 C 0.0998(5) 0.6119(8) 0.4446(7) 0.137(6) Uiso 1 1 d D
C67 C 0.0983(4) 0.6369(7) 0.5075(7) 0.098(5) Uiso 1 1 d D
C68 C 0.1231(6) 0.7007(11) 0.5987(10) 0.197(9) Uiso 1 1 d D
C69 C 0.1480(4) 0.5110(8) 0.6676(9) 0.092(5) Uani 1 1 d .
F1 F 0.1486(2) 0.5613(4) 0.7101(4) 0.114(3) Uani 1 1 d .
F2 F 0.1605(4) 0.5409(5) 0.6130(5) 0.144(4) Uani 1 1 d .
F3 F 0.1123(3) 0.4916(5) 0.6607(8) 0.246(9) Uani 1 1 d .
N1 N 0.0712(2) 0.0707(3) 0.3910(3) 0.0282(18) Uani 1 1 d .
N2 N 0.1387(2) 0.0044(3) 0.4336(3) 0.0267(18) Uani 1 1 d .
O1 O 0.09440(16) 0.0768(3) 0.5307(3) 0.0303(14) Uani 1 1 d .
O2 O 0.14466(16) 0.1491(3) 0.4018(3) 0.0269(14) Uani 1 1 d .
O3 O 0.09571(17) 0.2186(3) 0.4974(3) 0.0338(16) Uani 1 1 d .
O4 O 0.17308(16) 0.1534(3) 0.5340(3) 0.0298(14) Uani 1 1 d .
O5 O 0.1684(4) 0.4280(6) 0.7505(6) 0.182(6) Uani 1 1 d .
O6 O 0.1779(2) 0.4023(4) 0.6386(5) 0.102(4) Uani 1 1 d .
O7 O 0.2221(2) 0.4792(4) 0.6872(4) 0.077(3) Uani 1 1 d .
P1 P 0.10712(7) 0.28081(11) 0.53026(12) 0.0310(6) Uani 1 1 d .
P2 P 0.18915(7) 0.21833(12) 0.55418(11) 0.0278(6) Uani 1 1 d .
S S 0.18315(11) 0.44794(16) 0.68933(16) 0.0655(9) Uani 1 1 d .
U1 U 0.119783(10) 0.112517(16) 0.466185(15) 0.02738(11) Uani 1 1 d .

loop_
_atom_site_aniso_label
_atom_site_aniso_U_11
_atom_site_aniso_U_22
_atom_site_aniso_U_33
_atom_site_aniso_U_23
_atom_site_aniso_U_13
_atom_site_aniso_U_12
C1 0.030(6) 0.029(6) 0.030(5) -0.006(4) 0.007(4) -0.011(5)
C2 0.026(6) 0.031(6) 0.056(7) -0.004(5) 0.000(5) 0.002(5)
C3 0.045(8) 0.065(8) 0.055(7) -0.018(6) 0.001(6) 0.009(6)
C4 0.034(8) 0.103(12) 0.100(11) -0.035(9) -0.004(7) 0.012(7)
C5 0.059(9) 0.072(11) 0.101(11) -0.020(8) 0.031(8) 0.009(7)
C6 0.067(9) 0.101(12) 0.077(9) -0.049(9) 0.011(8) 0.000(9)
C7 0.057(8) 0.101(11) 0.081(9) -0.069(8) 0.026(7) 0.000(7)
C8 0.031(5) 0.021(5) 0.044(6) 0.007(5) -0.013(6) -0.002(5)
C9 0.039(7) 0.044(8) 0.067(8) -0.015(6) -0.008(5) -0.002(5)
C10 0.055(8) 0.043(8) 0.097(11) 0.027(8) -0.013(7) -0.019(6)
C11 0.065(8) 0.056(9) 0.053(8) 0.037(7) -0.015(7) -0.005(7)
C12 0.083(10) 0.045(8) 0.043(7) 0.007(6) -0.011(6) -0.012(6)
C13 0.061(7) 0.036(7) 0.045(6) -0.008(5) -0.003(6) 0.006(6)
C14 0.038(6) 0.033(6) 0.012(5) -0.009(4) -0.003(4) -0.008(5)
C15 0.052(7) 0.024(6) 0.031(6) -0.007(5) -0.004(5) 0.010(5)
C16 0.056(7) 0.026(6) 0.033(6) 0.006(5) -0.005(5) 0.005(5)
C17 0.039(6) 0.059(8) 0.026(6) 0.004(5) -0.006(5) -0.003(6)
C18 0.056(7) 0.038(7) 0.031(6) -0.002(5) -0.011(5) -0.003(6)
C19 0.046(7) 0.018(6) 0.035(6) -0.002(4) -0.013(5) -0.007(5)
C20 0.035(6) 0.031(6) 0.018(5) -0.007(4) 0.000(4) 0.001(5)
C21 0.039(6) 0.022(6) 0.038(6) -0.003(5) 0.002(5) -0.003(5)
C22 0.044(7) 0.022(6) 0.044(6) -0.006(5) 0.004(5) -0.001(5)
C23 0.054(7) 0.033(7) 0.033(6) 0.005(5) 0.009(5) -0.009(5)
C24 0.059(8) 0.044(8) 0.034(6) -0.008(5) 0.004(6) -0.005(6)
C25 0.036(6) 0.038(7) 0.027(5) 0.012(5) 0.003(5) -0.006(5)
C26 0.038(6) 0.018(6) 0.030(5) -0.002(4) -0.007(5) -0.005(5)
C27 0.033(6) 0.025(6) 0.029(5) -0.003(4) -0.002(4) -0.013(5)
C28 0.041(6) 0.020(5) 0.013(4) 0.001(4) 0.004(5) -0.001(5)
C29 0.053(7) 0.042(7) 0.039(6) 0.000(5) -0.029(5) -0.006(6)
C30 0.046(6) 0.031(6) 0.037(5) -0.008(6) 0.000(5) -0.015(6)
C31 0.043(6) 0.032(7) 0.023(5) 0.004(4) -0.015(5) -0.008(5)
C32 0.025(6) 0.041(7) 0.040(6) 0.003(5) -0.005(5) 0.000(5)
C33 0.031(6) 0.054(8) 0.039(6) -0.002(6) -0.004(5) 0.004(6)
C34 0.051(8) 0.037(7) 0.053(7) 0.001(6) -0.007(6) 0.002(6)
C35 0.043(7) 0.041(7) 0.036(6) 0.005(5) -0.003(5) -0.003(6)
C36 0.033(6) 0.031(6) 0.043(6) 0.007(5) -0.012(5) -0.002(5)
C37 0.036(6) 0.041(7) 0.038(6) 0.019(5) -0.004(5) 0.008(5)
C38 0.040(6) 0.071(8) 0.031(5) 0.016(6) -0.004(5) -0.012(5)
C39 0.048(7) 0.065(8) 0.046(7) 0.005(6) 0.012(6) -0.018(6)
C40 0.033(6) 0.042(7) 0.029(5) 0.001(5) 0.001(5) -0.003(5)
C41 0.058(7) 0.063(8) 0.035(6) -0.010(6) -0.003(5) 0.002(6)
C42 0.074(8) 0.058(7) 0.033(6) 0.006(5) 0.005(6) 0.001(7)
C43 0.027(5) 0.018(5) 0.030(6) -0.004(4) -0.002(4) 0.002(4)
C44 0.032(6) 0.015(5) 0.044(6) -0.006(4) -0.010(5) -0.003(4)
C45 0.046(6) 0.041(6) 0.023(5) -0.003(6) -0.003(6) 0.005(5)
C46 0.045(7) 0.036(7) 0.035(6) -0.010(5) -0.010(5) 0.004(5)
C47 0.038(7) 0.035(6) 0.033(6) -0.001(5) 0.015(5) -0.004(5)
C48 0.032(6) 0.021(5) 0.029(5) -0.008(4) -0.002(5) 0.002(4)
C49 0.043(6) 0.027(6) 0.027(5) 0.004(5) 0.001(5) 0.003(5)
C50 0.047(7) 0.041(7) 0.034(6) 0.003(5) 0.000(5) 0.001(5)
C51 0.069(8) 0.034(6) 0.049(6) 0.020(6) -0.004(5) 0.001(6)
C52 0.045(7) 0.030(6) 0.032(6) 0.006(5) 0.006(5) -0.007(5)
C53 0.065(7) 0.042(7) 0.028(5) 0.011(5) 0.009(5) 0.006(5)
C54 0.059(7) 0.048(7) 0.021(5) -0.002(5) 0.004(5) 0.001(6)
C69 0.054(10) 0.078(12) 0.143(15) -0.042(12) 0.018(10) 0.010(9)
F1 0.121(7) 0.084(6) 0.137(7) -0.065(6) 0.033(6) 0.002(5)
F2 0.211(12) 0.124(9) 0.099(7) -0.012(7) -0.036(8) 0.092(8)
F3 0.049(6) 0.129(9) 0.56(3) -0.165(13) -0.041(10) 0.016(6)
N1 0.040(5) 0.019(5) 0.025(4) -0.004(4) 0.006(4) -0.003(4)
N2 0.034(5) 0.024(5) 0.023(4) -0.001(4) 0.001(4) -0.003(4)
O1 0.027(3) 0.029(3) 0.035(3) -0.006(3) -0.010(3) -0.001(3)
O2 0.029(4) 0.020(3) 0.032(3) 0.001(3) -0.007(3) -0.001(3)
O3 0.036(4) 0.032(4) 0.033(3) -0.001(3) -0.006(3) -0.003(3)
O4 0.037(4) 0.029(4) 0.023(3) 0.000(3) 0.007(3) -0.008(3)
O5 0.255(15) 0.136(10) 0.155(10) 0.062(9) 0.141(11) 0.018(10)
O6 0.094(7) 0.055(6) 0.156(9) -0.060(6) -0.074(6) 0.035(5)
O7 0.072(6) 0.057(6) 0.102(7) -0.004(5) -0.010(5) -0.017(5)
P1 0.0343(15) 0.0257(14) 0.0330(13) -0.0047(13) -0.0032(13) -0.0008(11)
P2 0.0347(15) 0.0252(15) 0.0235(13) -0.0017(11) -0.0037(11) -0.0052(12)
S 0.077(3) 0.044(2) 0.075(2) -0.0109(18) -0.012(2) -0.0077(19)
U1 0.03285(18) 0.02621(18) 0.02307(16) -0.00124(19) -0.0021(2) -0.00374(19)

loop_
_atom_type_symbol
_atom_type_description
_atom_type_scat_dispersion_real
_atom_type_scat_dispersion_imag
_atom_type_scat_source
C C 0.0033 0.0016 'International Tables Vol C Tables 4.2.6.8 and 6.1.1.4'
H H 0.0000 0.0000 'International Tables Vol C Tables 4.2.6.8 and 6.1.1.4'
N N 0.0061 0.0033 'International Tables Vol C Tables 4.2.6.8 and 6.1.1.4'
O O 0.0106 0.0060 'International Tables Vol C Tables 4.2.6.8 and 6.1.1.4'
F F 0.0171 0.0103 'International Tables Vol C Tables 4.2.6.8 and 6.1.1.4'
S S 0.1246 0.1234 'International Tables Vol C Tables 4.2.6.8 and 6.1.1.4'
P P 0.1023 0.0942 'International Tables Vol C Tables 4.2.6.8 and 6.1.1.4'
U U -9.6767 9.6646 'International Tables Vol C Tables 4.2.6.8 and 6.1.1.4'

loop_
_geom_angle_atom_site_label_1
_geom_angle_atom_site_label_2
_geom_angle_atom_site_label_3
_geom_angle
P2 C1 P1 114.9(4)
C3 C2 C7 117.6(10)
C3 C2 P1 118.8(8)
C7 C2 P1 123.7(8)
C2 C3 C4 120.8(11)
C5 C4 C3 120.3(11)
C6 C5 C4 118.9(12)
C7 C6 C5 119.7(12)
C6 C7 C2 122.6(12)
C9 C8 C13 119.4(9)
C9 C8 P1 121.7(8)
C13 C8 P1 118.9(7)
C8 C9 C10 120.3(10)
C11 C10 C9 119.7(11)
C10 C11 C12 120.4(11)
C11 C12 C13 120.7(10)
C12 C13 C8 119.3(9)
C15 C14 C19 119.4(8)
C15 C14 P2 120.3(7)
C19 C14 P2 120.3(7)
C16 C15 C14 120.7(9)
C15 C16 C17 119.5(9)
C18 C17 C16 120.3(9)
C19 C18 C17 120.8(9)
C18 C19 C14 119.3(9)
C21 C20 C25 120.1(9)
C21 C20 P2 123.3(7)
C25 C20 P2 116.6(7)
C22 C21 C20 120.4(9)
C21 C22 C23 119.8(9)
C24 C23 C22 121.7(9)
C23 C24 C25 118.4(9)
C20 C25 C24 119.4(9)
N1 C26 C27 120.9(8)
N1 C26 C29 122.0(8)
C27 C26 C29 117.1(8)
C28 C27 C26 128.6(8)
N2 C28 C27 121.8(8)
N2 C28 C30 119.3(8)
C27 C28 C30 118.9(8)
C36 C31 C32 118.7(9)
C36 C31 N1 120.7(9)
C32 C31 N1 120.5(8)
C36 C31 U1 108.1(6)
C32 C31 U1 106.3(5)
N1 C31 U1 51.7(4)
C33 C32 C31 117.7(9)
C33 C32 C37 120.6(9)
C31 C32 C37 121.7(9)
C34 C33 C32 122.5(10)
C35 C34 C33 119.3(10)
C34 C35 C36 120.8(10)
C35 C36 C31 120.8(9)
C35 C36 C40 119.0(9)
C31 C36 C40 119.9(9)
C38 C37 C32 112.7(8)
C38 C37 C39 109.2(8)
C32 C37 C39 109.7(7)
C41 C40 C36 111.0(8)
C41 C40 C42 109.0(7)
C36 C40 C42 112.7(8)
C44 C43 C48 120.9(8)
C44 C43 N2 121.2(8)
C48 C43 N2 117.5(7)
C44 C43 U1 103.9(5)
C48 C43 U1 105.0(5)
N2 C43 U1 52.5(4)
C45 C44 C43 117.2(9)
C45 C44 C49 121.1(8)
C43 C44 C49 121.5(8)
C46 C45 C44 122.1(9)
C45 C46 C47 121.3(10)
C46 C47 C48 119.2(9)
C47 C48 C43 119.2(8)
C47 C48 C52 119.6(8)
C43 C48 C52 120.9(8)
C50 C49 C44 111.3(8)
C50 C49 C51 109.3(7)
C44 C49 C51 109.7(7)
C48 C52 C54 109.9(7)
C48 C52 C53 114.0(8)
C54 C52 C53 109.6(7)
C56 C55 C60 130.4(14)
C56 C55 C61 118.0(14)
C60 C55 C61 111.2(14)
C55 C56 C57 114.9(12)
C58 C57 C56 127.8(14)
C57 C58 C59 102.5(17)
C60 C59 C58 143.2(19)
C59 C60 C55 100.3(15)
C67 C62 C63 124.6(17)
C67 C62 C68 118.6(18)
C63 C62 C68 116.7(17)
C62 C63 C64 105.2(16)
C63 C64 C65 138.1(17)
C66 C65 C64 109.2(15)
C67 C66 C65 119.5(16)
C62 C67 C66 123.4(16)
F3 C69 F2 109.7(17)
F3 C69 F1 109.2(12)
F2 C69 F1 101.3(13)
F3 C69 S 114.3(12)
F2 C69 S 109.6(10)
F1 C69 S 111.9(12)
C26 N1 C31 121.8(7)
C26 N1 U1 137.5(6)
C31 N1 U1 100.1(5)
C28 N2 C43 124.4(8)
C28 N2 U1 136.7(6)
C43 N2 U1 98.9(5)
P1 O3 U1 144.1(3)
P2 O4 U1 137.3(3)
O3 P1 C2 111.9(4)
O3 P1 C8 110.8(4)
C2 P1 C8 107.7(4)
O3 P1 C1 111.7(4)
C2 P1 C1 106.4(4)
C8 P1 C1 108.3(4)
O4 P2 C14 110.5(4)
O4 P2 C1 110.8(4)
C14 P2 C1 106.4(4)
O4 P2 C20 112.2(4)
C14 P2 C20 108.8(4)
C1 P2 C20 107.9(4)
O6 S O5 115.5(7)
O6 S O7 112.2(6)
O5 S O7 117.7(7)
O6 S C69 102.1(6)
O5 S C69 101.9(8)
O7 S C69 104.7(6)
O2 U1 O1 179.2(3)
O2 U1 N2 93.3(2)
O1 U1 N2 87.4(2)
O2 U1 N1 88.5(2)
O1 U1 N1 91.4(2)
N2 U1 N1 70.3(2)
O2 U1 O3 88.6(2)
O1 U1 O3 90.7(2)
N2 U1 O3 175.7(2)
N1 U1 O3 105.9(2)
O2 U1 O4 87.1(2)
O1 U1 O4 93.0(2)
N2 U1 O4 107.1(2)
N1 U1 O4 174.8(2)
O3 U1 O4 76.84(18)
O2 U1 C43 85.6(2)
O1 U1 C43 95.2(2)
N2 U1 C43 28.6(2)
N1 U1 C43 97.6(2)
O3 U1 C43 155.6(2)
O4 U1 C43 79.2(2)
O2 U1 C31 82.0(2)
O1 U1 C31 97.5(2)
N2 U1 C31 98.1(2)
N1 U1 C31 28.2(2)
O3 U1 C31 78.4(2)
O4 U1 C31 153.1(2)
C43 U1 C31 124.0(2)

loop_
_geom_bond_atom_site_label_1
_geom_bond_atom_site_label_2
_geom_bond_distance
C1 P2 1.798(8)
C1 P1 1.811(8)
C2 C3 1.352(12)
C2 C7 1.392(13)
C2 P1 1.770(10)
C3 C4 1.395(14)
C4 C5 1.389(15)
C5 C6 1.362(15)
C6 C7 1.360(14)
C8 C9 1.357(12)
C8 C13 1.402(12)
C8 P1 1.785(9)
C9 C10 1.389(14)
C10 C11 1.358(14)
C11 C12 1.362(14)
C12 C13 1.364(12)
C14 C15 1.392(12)
C14 C19 1.411(11)
C14 P2 1.785(9)
C15 C16 1.371(11)
C16 C17 1.397(12)
C17 C18 1.376(12)
C18 C19 1.374(11)
C20 C21 1.376(12)
C20 C25 1.398(11)
C20 P2 1.799(9)
C21 C22 1.363(11)
C22 C23 1.377(12)
C23 C24 1.374(12)
C24 C25 1.403(12)
C26 N1 1.322(10)
C26 C27 1.387(11)
C26 C29 1.499(11)
C27 C28 1.381(11)
C28 N2 1.321(10)
C28 C30 1.486(12)
C31 C36 1.402(11)
C31 C32 1.433(12)
C31 N1 1.441(11)
C31 U1 3.006(9)
C32 C33 1.390(12)
C32 C37 1.519(12)
C33 C34 1.389(12)
C34 C35 1.366(12)
C35 C36 1.388(12)
C36 C40 1.532(12)
C37 C38 1.519(12)
C37 C39 1.553(12)
C40 C41 1.520(11)
C40 C42 1.577(12)
C43 C44 1.408(11)
C43 C48 1.416(11)
C43 N2 1.446(10)
C43 U1 2.984(8)
C44 C45 1.371(11)
C44 C49 1.523(12)
C45 C46 1.366(12)
C46 C47 1.378(11)
C47 C48 1.379(12)
C48 C52 1.517(11)
C49 C50 1.515(11)
C49 C51 1.559(12)
C52 C54 1.533(12)
C52 C53 1.534(11)
C55 C56 1.367(9)
C55 C60 1.403(9)
C55 C61 1.436(7)
C56 C57 1.433(9)
C57 C58 1.364(9)
C58 C59 1.428(9)
C59 C60 1.400(9)
C62 C67 1.393(9)
C62 C63 1.402(9)
C62 C68 1.441(9)
C63 C64 1.408(9)
C64 C65 1.423(9)
C65 C66 1.410(9)
C66 C67 1.401(9)
C69 F3 1.256(15)
C69 F2 1.350(17)
C69 F1 1.352(14)
C69 S 1.796(16)
N1 U1 2.397(7)
N2 U1 2.397(7)
O1 U1 1.738(6)
O2 U1 1.736(5)
O3 P1 1.491(6)
O3 U1 2.401(6)
O4 P2 1.491(6)
O4 U1 2.405(5)
O5 S 1.417(9)
O6 S 1.416(8)
O7 S 1.441(8)
